data_1507610
loop_
_publ_author_name
'Grainger, Richard S.'
'Betou, Marie'
'Male, Louise'
'Pitak, Mateusz B.'
'Coles, Simon J.'

_publ_section_title
;
 Semipinacol Rearrangement of Cis-Fused \b-Lactam Diols into Keto-Bridged
 Bicyclic Lactams.
;
_journal_issue 9
_journal_name_full 'Organic letters'
_journal_page_first 2234
_journal_page_last 2237
_journal_paper_doi 10.1021/ol300605y
_journal_volume 14
_journal_year 2012
_chemical_formula_moiety 'C14 H17 N O4'
_chemical_formula_sum 'C14 H17 N O4'
_chemical_formula_weight 263.29
_chemical_name_systematic
;
 ?
;
_space_group_IT_number 14
_symmetry_cell_setting monoclinic
_symmetry_space_group_name_Hall '-P 2ybc'
_symmetry_space_group_name_H-M 'P 1 21/c 1'
_atom_sites_solution_hydrogens geom
_atom_sites_solution_primary direct
_atom_sites_solution_secondary difmap
_audit_creation_method SHELXL-97
_cell_angle_alpha 90.00
_cell_angle_beta 95.570(11)
_cell_angle_gamma 90.00
_cell_formula_units_Z 4
_cell_length_a 6.0349(17)
_cell_length_b 6.944(2)
_cell_length_c 29.781(9)
_cell_measurement_reflns_used 7712
_cell_measurement_temperature 120(2)
_cell_measurement_theta_max 27.48
_cell_measurement_theta_min 2.91
_cell_volume 1242.1(6)
_computing_cell_refinement 'DENZO (Otwinowski & Minor, 1997) & COLLECT (Hooft, R.W.W., 1998)'
_computing_data_collection 'COLLECT (Hooft, R.W.W., 1998)'
_computing_data_reduction 'DENZO (Otwinowski & Minor, 1997) & COLLECT (Hooft, R.W.W., 1998)'
_computing_molecular_graphics 'Ortep-3 for Windows (Farrugia, 1997)'
_computing_publication_material 'WinGX (Farrugia, 1999)'
_computing_structure_refinement 'SHELXL-97 (Sheldrick, 2008)'
_computing_structure_solution 'SHELXS-97 (Sheldrick, 2008)'
_diffrn_ambient_temperature 120(2)
_diffrn_detector_area_resol_mean '4096x4096pixels / 62x62mm'
_diffrn_measured_fraction_theta_full 0.948
_diffrn_measured_fraction_theta_max 0.948
_diffrn_measurement_device_type 'Bruker-Nonius APEX II CCD camera on \k-goniostat'
_diffrn_measurement_method '\f & \w scans'
_diffrn_radiation_monochromator '10cm confocal mirrors'
_diffrn_radiation_source 'Bruker-Nonius FR591 rotating anode'
_diffrn_radiation_type MoK\a
_diffrn_radiation_wavelength 0.71073
_diffrn_reflns_av_R_equivalents 0.0000
_diffrn_reflns_av_sigmaI/netI 0.0353
_diffrn_reflns_limit_h_max 7
_diffrn_reflns_limit_h_min -7
_diffrn_reflns_limit_k_max 8
_diffrn_reflns_limit_k_min 0
_diffrn_reflns_limit_l_max 35
_diffrn_reflns_limit_l_min 0
_diffrn_reflns_number 2187
_diffrn_reflns_theta_full 25.03
_diffrn_reflns_theta_max 25.03
_diffrn_reflns_theta_min 3.01
_exptl_absorpt_coefficient_mu 0.103
_exptl_absorpt_correction_T_max 0.9979
_exptl_absorpt_correction_T_min 0.9756
_exptl_absorpt_correction_type multi-scan
_exptl_absorpt_process_details 'SADABS 2007/2 (Sheldrick, G.M., 2007)'
_exptl_crystal_colour Colourless
_exptl_crystal_density_diffrn 1.408
_exptl_crystal_density_method 'not measured'
_exptl_crystal_description Lath
_exptl_crystal_F_000 560
_exptl_crystal_size_max 0.24
_exptl_crystal_size_mid 0.09
_exptl_crystal_size_min 0.02
_refine_diff_density_max 0.566
_refine_diff_density_min -0.591
_refine_diff_density_rms 0.146
_refine_ls_extinction_method none
_refine_ls_goodness_of_fit_ref 1.188
_refine_ls_hydrogen_treatment constr
_refine_ls_matrix_type full
_refine_ls_number_parameters 176
_refine_ls_number_reflns 2187
_refine_ls_number_restraints 0
_refine_ls_restrained_S_all 1.188
_refine_ls_R_factor_all 0.1170
_refine_ls_R_factor_gt 0.1102
_refine_ls_shift/su_max 0.000
_refine_ls_shift/su_mean 0.000
_refine_ls_structure_factor_coef Fsqd
_refine_ls_weighting_details 'calc w=1/[\s^2^(Fo^2^)+(0.1503P)^2^+8.7700P] where P=(Fo^2^+2Fc^2^)/3'
_refine_ls_weighting_scheme calc
_refine_ls_wR_factor_gt 0.3248
_refine_ls_wR_factor_ref 0.3347
_reflns_number_gt 2039
_reflns_number_total 2187
_reflns_threshold_expression >2\s(I)
_cod_data_source_file ol300605y_si_001.cif
_cod_data_source_block compound_1b_hydrate
_cod_depositor_comments
;
The following automatic conversions were performed:

'_symmetry_cell_setting' value 'Monoclinic' changed to 'monoclinic'
according to /home/saulius/struct/CIF-dictionaries/cif_core.dic
dictionary named 'cif_core.dic' version 2.4.1 from
2010-06-29.

'_exptl_absorpt_correction_type' value 'Multi-scan'
changed to 'multi-scan' according to
/home/saulius/struct/CIF-dictionaries/cif_core.dic dictionary named
'cif_core.dic' version 2.4.1 from 2010-06-29.

Automatic conversion script
Id: cif_fix_values 1715 2011-07-08 13:25:40Z adriana 
;
_cod_original_cell_volume 1242.0(6)
_cod_original_sg_symbol_H-M 'P 2(1)/c'
_cod_database_code 1507610

loop_
_symmetry_equiv_pos_as_xyz
'x, y, z'
'-x, y+1/2, -z+1/2'
'-x, -y, -z'
'x, -y-1/2, z-1/2'

loop_
_atom_site_label
_atom_site_type_symbol
_atom_site_fract_x
_atom_site_fract_y
_atom_site_fract_z
_atom_site_U_iso_or_equiv
_atom_site_adp_type
_atom_site_occupancy
_atom_site_symmetry_multiplicity
_atom_site_calc_flag
_atom_site_refinement_flags
C1 C 0.9702(10) 0.1330(11) 0.0537(2) 0.0155(15) Uani 1 1 d .
C2 C 0.7177(12) 0.1271(11) 0.0437(2) 0.0171(15) Uani 1 1 d .
H2 H 0.6697 0.0322 0.0195 0.021 Uiso 1 1 calc R
C3 C 0.6356(13) 0.3297(11) 0.0316(2) 0.0207(17) Uani 1 1 d .
H3A H 0.4727 0.3268 0.0233 0.025 Uiso 1 1 calc R
H3B H 0.7075 0.3764 0.0052 0.025 Uiso 1 1 calc R
C4 C 0.6886(14) 0.4684(12) 0.0713(2) 0.0245(17) Uani 1 1 d .
H4A H 0.6711 0.6025 0.0602 0.029 Uiso 1 1 calc R
H4B H 0.5799 0.4477 0.0937 0.029 Uiso 1 1 calc R
C5 C 0.9237(13) 0.4427(11) 0.0946(2) 0.0220(16) Uani 1 1 d .
H5A H 1.0312 0.5073 0.0765 0.026 Uiso 1 1 calc R
H5B H 0.9336 0.5052 0.1246 0.026 Uiso 1 1 calc R
C6 C 0.9861(13) 0.2329(11) 0.1002(2) 0.0207(16) Uani 1 1 d .
H6 H 1.1341 0.2140 0.1179 0.025 Uiso 1 1 calc R
C7 C 0.6464(11) 0.0668(11) 0.0888(2) 0.0168(15) Uani 1 1 d .
C8 C 0.7854(12) 0.1199(10) 0.1682(2) 0.0153(14) Uani 1 1 d .
C9 C 0.5984(12) 0.1912(10) 0.1865(2) 0.0187(15) Uani 1 1 d .
H9 H 0.4824 0.2490 0.1672 0.022 Uiso 1 1 calc R
C10 C 0.5788(12) 0.1789(10) 0.2327(2) 0.0175(15) Uani 1 1 d .
H10 H 0.4500 0.2264 0.2451 0.021 Uiso 1 1 calc R
C11 C 0.7489(13) 0.0973(11) 0.2598(2) 0.0198(15) Uani 1 1 d .
C12 C 0.9318(13) 0.0225(11) 0.2420(2) 0.0214(16) Uani 1 1 d .
H12 H 1.0457 -0.0383 0.2612 0.026 Uiso 1 1 calc R
C13 C 0.9517(12) 0.0353(11) 0.1957(2) 0.0193(15) Uani 1 1 d .
H13 H 1.0796 -0.0143 0.1834 0.023 Uiso 1 1 calc R
C14 C 0.5769(15) 0.1728(12) 0.3267(2) 0.0284(18) Uani 1 1 d .
H14A H 0.5679 0.3077 0.3170 0.043 Uiso 1 1 calc R
H14B H 0.6086 0.1670 0.3596 0.043 Uiso 1 1 calc R
H14C H 0.4348 0.1085 0.3178 0.043 Uiso 1 1 calc R
N1 N 0.8022(10) 0.1297(9) 0.12046(17) 0.0163(13) Uani 1 1 d .
O1 O 1.0834(8) 0.2403(8) 0.02402(14) 0.0189(11) Uani 1 1 d .
H1A H 1.0314 0.2164 -0.0026 0.028 Uiso 1 1 calc R
O2 O 1.0501(8) -0.0588(7) 0.05687(15) 0.0184(11) Uani 1 1 d .
H2A H 1.1846 -0.0586 0.0673 0.028 Uiso 1 1 calc R
O3 O 0.4698(8) -0.0133(8) 0.09637(15) 0.0215(12) Uani 1 1 d .
O4 O 0.7503(9) 0.0786(8) 0.30600(14) 0.0246(13) Uani 1 1 d .

loop_
_atom_site_aniso_label
_atom_site_aniso_U_11
_atom_site_aniso_U_22
_atom_site_aniso_U_33
_atom_site_aniso_U_23
_atom_site_aniso_U_13
_atom_site_aniso_U_12
C1 0.006(3) 0.020(4) 0.020(3) -0.002(3) -0.006(2) 0.001(3)
C2 0.019(3) 0.021(4) 0.011(3) 0.002(3) -0.001(3) 0.001(3)
C3 0.027(4) 0.022(4) 0.013(3) 0.005(3) -0.003(3) 0.004(3)
C4 0.036(4) 0.019(4) 0.020(3) 0.000(3) 0.004(3) 0.008(4)
C5 0.030(4) 0.020(4) 0.016(3) 0.000(3) 0.003(3) -0.002(3)
C6 0.025(4) 0.027(4) 0.009(3) -0.001(3) -0.002(3) -0.002(3)
C7 0.013(3) 0.026(4) 0.012(3) 0.007(3) 0.004(2) 0.011(3)
C8 0.019(3) 0.018(4) 0.009(3) -0.002(3) 0.003(2) 0.000(3)
C9 0.023(4) 0.015(4) 0.017(3) 0.003(3) 0.000(3) 0.005(3)
C10 0.021(3) 0.014(3) 0.019(3) 0.000(3) 0.005(3) 0.004(3)
C11 0.036(4) 0.015(3) 0.008(3) 0.000(3) 0.001(3) -0.004(3)
C12 0.030(4) 0.020(4) 0.013(3) 0.001(3) -0.002(3) 0.002(3)
C13 0.025(4) 0.019(4) 0.014(3) 0.000(3) 0.001(3) 0.002(3)
C14 0.043(5) 0.024(4) 0.020(3) -0.003(3) 0.008(3) 0.000(4)
N1 0.020(3) 0.019(3) 0.009(2) 0.002(2) 0.000(2) 0.000(3)
O1 0.015(2) 0.031(3) 0.011(2) -0.001(2) 0.0006(18) 0.000(2)
O2 0.015(2) 0.021(3) 0.018(2) 0.000(2) -0.0025(19) 0.007(2)
O3 0.022(3) 0.029(3) 0.014(2) 0.005(2) -0.001(2) -0.001(2)
O4 0.039(3) 0.027(3) 0.008(2) 0.003(2) 0.003(2) 0.000(3)

loop_
_atom_type_symbol
_atom_type_description
_atom_type_scat_dispersion_real
_atom_type_scat_dispersion_imag
_atom_type_scat_source
C C 0.0033 0.0016 'International Tables Vol C Tables 4.2.6.8 and 6.1.1.4'
H H 0.0000 0.0000 'International Tables Vol C Tables 4.2.6.8 and 6.1.1.4'
N N 0.0061 0.0033 'International Tables Vol C Tables 4.2.6.8 and 6.1.1.4'
O O 0.0106 0.0060 'International Tables Vol C Tables 4.2.6.8 and 6.1.1.4'

loop_
_geom_angle_atom_site_label_1
_geom_angle_atom_site_label_2
_geom_angle_atom_site_label_3
_geom_angle
O1 C1 O2 111.2(5)
O1 C1 C2 115.8(6)
O2 C1 C2 108.3(6)
O1 C1 C6 109.9(6)
O2 C1 C6 111.9(5)
C2 C1 C6 99.3(5)
C7 C2 C3 110.6(6)
C7 C2 C1 101.5(5)
C3 C2 C1 108.5(6)
C7 C2 H2 111.9
C3 C2 H2 111.9
C1 C2 H2 111.9
C2 C3 C4 111.0(5)
C2 C3 H3A 109.4
C4 C3 H3A 109.4
C2 C3 H3B 109.4
C4 C3 H3B 109.4
H3A C3 H3B 108.0
C5 C4 C3 113.0(6)
C5 C4 H4A 109.0
C3 C4 H4A 109.0
C5 C4 H4B 109.0
C3 C4 H4B 109.0
H4A C4 H4B 107.8
C6 C5 C4 112.0(6)
C6 C5 H5A 109.2
C4 C5 H5A 109.2
C6 C5 H5B 109.2
C4 C5 H5B 109.2
H5A C5 H5B 107.9
N1 C6 C5 108.7(6)
N1 C6 C1 99.3(5)
C5 C6 C1 109.9(6)
N1 C6 H6 112.7
C5 C6 H6 112.7
C1 C6 H6 112.7
O3 C7 N1 125.2(6)
O3 C7 C2 127.5(6)
N1 C7 C2 107.1(6)
C13 C8 C9 119.8(6)
C13 C8 N1 119.7(6)
C9 C8 N1 120.5(6)
C8 C9 C10 120.9(6)
C8 C9 H9 119.6
C10 C9 H9 119.6
C11 C10 C9 118.5(7)
C11 C10 H10 120.8
C9 C10 H10 120.8
C10 C11 C12 121.0(6)
C10 C11 O4 124.0(7)
C12 C11 O4 115.0(6)
C11 C12 C13 120.5(7)
C11 C12 H12 119.8
C13 C12 H12 119.8
C8 C13 C12 119.3(7)
C8 C13 H13 120.3
C12 C13 H13 120.3
O4 C14 H14A 109.5
O4 C14 H14B 109.5
H14A C14 H14B 109.5
O4 C14 H14C 109.5
H14A C14 H14C 109.5
H14B C14 H14C 109.5
C7 N1 C8 124.7(6)
C7 N1 C6 111.8(5)
C8 N1 C6 123.2(5)
C1 O1 H1A 109.5
C1 O2 H2A 109.5
C11 O4 C14 117.0(6)

loop_
_geom_bond_atom_site_label_1
_geom_bond_atom_site_label_2
_geom_bond_distance
C1 O1 1.387(9)
C1 O2 1.417(9)
C1 C2 1.524(9)
C1 C6 1.543(9)
C2 C7 1.509(9)
C2 C3 1.523(10)
C2 H2 1.0000
C3 C4 1.534(10)
C3 H3A 0.9900
C3 H3B 0.9900
C4 C5 1.528(11)
C4 H4A 0.9900
C4 H4B 0.9900
C5 C6 1.510(11)
C5 H5A 0.9900
C5 H5B 0.9900
C6 N1 1.496(9)
C6 H6 1.0000
C7 O3 1.242(9)
C7 N1 1.338(9)
C8 C13 1.364(10)
C8 C9 1.390(10)
C8 N1 1.438(8)
C9 C10 1.397(9)
C9 H9 0.9500
C10 C11 1.366(10)
C10 H10 0.9500
C11 C12 1.373(11)
C11 O4 1.381(8)
C12 C13 1.398(9)
C12 H12 0.9500
C13 H13 0.9500
C14 O4 1.424(10)
C14 H14A 0.9800
C14 H14B 0.9800
C14 H14C 0.9800
O1 H1A 0.8400
O2 H2A 0.8400

loop_
_geom_hbond_atom_site_label_D
_geom_hbond_atom_site_label_H
_geom_hbond_atom_site_label_A
_geom_hbond_distance_DH
_geom_hbond_distance_HA
_geom_hbond_distance_DA
_geom_hbond_angle_DHA
_geom_hbond_site_symmetry_A
O1 H1A O2 0.84 1.97 2.768(7) 157.3 3_755
O2 H2A O3 0.84 1.88 2.706(7) 168.6 1_655

loop_
_geom_torsion_atom_site_label_1
_geom_torsion_atom_site_label_2
_geom_torsion_atom_site_label_3
_geom_torsion_atom_site_label_4
_geom_torsion
O1 C1 C2 C7 -160.4(6)
O2 C1 C2 C7 73.9(6)
C6 C1 C2 C7 -42.9(7)
O1 C1 C2 C3 -43.9(8)
O2 C1 C2 C3 -169.5(5)
C6 C1 C2 C3 73.6(6)
C7 C2 C3 C4 48.2(8)
C1 C2 C3 C4 -62.3(7)
C2 C3 C4 C5 43.6(8)
C3 C4 C5 C6 -42.0(8)
C4 C5 C6 N1 -49.1(7)
C4 C5 C6 C1 58.6(8)
O1 C1 C6 N1 163.6(5)
O2 C1 C6 N1 -72.5(6)
C2 C1 C6 N1 41.7(6)
O1 C1 C6 C5 49.7(7)
O2 C1 C6 C5 173.6(6)
C2 C1 C6 C5 -72.2(7)
C3 C2 C7 O3 88.2(9)
C1 C2 C7 O3 -156.8(7)
C3 C2 C7 N1 -86.9(7)
C1 C2 C7 N1 28.1(8)
C13 C8 C9 C10 0.5(11)
N1 C8 C9 C10 178.8(7)
C8 C9 C10 C11 0.8(11)
C9 C10 C11 C12 -2.3(11)
C9 C10 C11 O4 179.3(7)
C10 C11 C12 C13 2.5(11)
O4 C11 C12 C13 -179.0(7)
C9 C8 C13 C12 -0.3(11)
N1 C8 C13 C12 -178.6(7)
C11 C12 C13 C8 -1.2(11)
O3 C7 N1 C8 -2.2(12)
C2 C7 N1 C8 173.1(6)
O3 C7 N1 C6 -175.6(7)
C2 C7 N1 C6 -0.4(8)
C13 C8 N1 C7 126.5(8)
C9 C8 N1 C7 -51.7(10)
C13 C8 N1 C6 -60.8(10)
C9 C8 N1 C6 121.0(8)
C5 C6 N1 C7 87.8(7)
C1 C6 N1 C7 -26.9(7)
C5 C6 N1 C8 -85.7(8)
C1 C6 N1 C8 159.5(6)
C10 C11 O4 C14 -8.4(10)
C12 C11 O4 C14 173.1(7)
